data_7022511
loop_
_publ_author_name
'Teets, Thomas S.'
'Nocera, Daniel G.'

_publ_section_title
;
 Acidolyis and oxygen atom transfer reactivity of a diiridium hydroperoxo
 complex.
;
_journal_issue 10
_journal_name_full 'Dalton transactions (Cambridge, England : 2003)'
_journal_page_first 3521
_journal_page_last 3527
_journal_paper_doi 10.1039/c2dt32887a
_journal_volume 42
_journal_year 2013
_chemical_formula_sum 'C28 H40 Cl4 F24 Ir2 N4 O8 P4'
_chemical_formula_weight 1666.72
_chemical_name_systematic
;
?
;
_space_group_IT_number 14
_symmetry_cell_setting monoclinic
_symmetry_space_group_name_Hall '-P 2ybc'
_symmetry_space_group_name_H-M 'P 1 21/c 1'
_atom_sites_solution_hydrogens geom
_atom_sites_solution_primary direct
_atom_sites_solution_secondary difmap
_audit_creation_method SHELXL-97
_cell_angle_alpha 90.00
_cell_angle_beta 97.9880(10)
_cell_angle_gamma 90.00
_cell_formula_units_Z 4
_cell_length_a 12.7559(9)
_cell_length_b 19.5938(14)
_cell_length_c 21.0181(15)
_cell_measurement_reflns_used 9693
_cell_measurement_temperature 100(2)
_cell_measurement_theta_max 30.54
_cell_measurement_theta_min 2.25
_cell_volume 5202.2(6)
_computing_cell_refinement 'Bruker SAINT'
_computing_data_collection 'Bruker APEX2'
_computing_data_reduction 'Bruker SAINT'
_computing_molecular_graphics 'Bruker SHELXTL'
_computing_publication_material 'Bruker SHELXTL'
_computing_structure_refinement 'SHELXL-97 (Sheldrick, 2008)'
_computing_structure_solution 'SHELXS-97 (Sheldrick, 2008)'
_diffrn_ambient_temperature 100(2)
_diffrn_measured_fraction_theta_full 1.000
_diffrn_measured_fraction_theta_max 1.000
_diffrn_measurement_device_type 'Bruker APEX-II CCD'
_diffrn_measurement_method '\f and \w scans'
_diffrn_radiation_monochromator graphite
_diffrn_radiation_source 'fine-focus sealed tube'
_diffrn_radiation_type MoK\a
_diffrn_radiation_wavelength 0.71073
_diffrn_reflns_av_R_equivalents 0.0527
_diffrn_reflns_av_sigmaI/netI 0.0324
_diffrn_reflns_limit_h_max 17
_diffrn_reflns_limit_h_min -17
_diffrn_reflns_limit_k_max 27
_diffrn_reflns_limit_k_min -27
_diffrn_reflns_limit_l_max 29
_diffrn_reflns_limit_l_min -29
_diffrn_reflns_number 117116
_diffrn_reflns_theta_full 30.03
_diffrn_reflns_theta_max 30.03
_diffrn_reflns_theta_min 1.43
_exptl_absorpt_coefficient_mu 5.572
_exptl_absorpt_correction_T_max 0.3364
_exptl_absorpt_correction_T_min 0.2140
_exptl_absorpt_correction_type multi-scan
_exptl_absorpt_process_details sadabs
_exptl_crystal_colour yellow
_exptl_crystal_density_diffrn 2.128
_exptl_crystal_density_method 'not measured'
_exptl_crystal_description block
_exptl_crystal_F_000 3192
_exptl_crystal_size_max 0.40
_exptl_crystal_size_mid 0.30
_exptl_crystal_size_min 0.25
_refine_diff_density_max 2.457
_refine_diff_density_min -1.126
_refine_diff_density_rms 0.156
_refine_ls_extinction_method none
_refine_ls_goodness_of_fit_ref 1.040
_refine_ls_hydrogen_treatment constr
_refine_ls_matrix_type full
_refine_ls_number_parameters 695
_refine_ls_number_reflns 15213
_refine_ls_number_restraints 130
_refine_ls_restrained_S_all 1.065
_refine_ls_R_factor_all 0.0483
_refine_ls_R_factor_gt 0.0318
_refine_ls_shift/su_max 0.002
_refine_ls_shift/su_mean 0.000
_refine_ls_structure_factor_coef Fsqd
_refine_ls_weighting_details 'calc w=1/[\s^2^(Fo^2^)+(0.0317P)^2^+20.0826P] where P=(Fo^2^+2Fc^2^)/3'
_refine_ls_weighting_scheme calc
_refine_ls_wR_factor_gt 0.0718
_refine_ls_wR_factor_ref 0.0811
_reflns_number_gt 12283
_reflns_number_total 15213
_reflns_threshold_expression >2sigma(I)
_cod_data_source_file c2dt32887a.txt
_cod_data_source_block 5
_cod_depositor_comments
;
The following automatic conversions were performed:

'_symmetry_cell_setting' value 'Monoclinic' changed to 'monoclinic'
according to /home/saulius/struct/CIF-dictionaries/cif_core.dic
dictionary named 'cif_core.dic' version 2.4.2 from 2011-04-26.

Automatic conversion script
Id: cif_fix_values 1891 2012-01-12 08:04:46Z andrius 
;
_cod_original_sg_symbol_H-M P2(1)/c
_cod_database_code 7022511

loop_
_symmetry_equiv_pos_as_xyz
'x, y, z'
'-x, y+1/2, -z+1/2'
'-x, -y, -z'
'x, -y-1/2, z-1/2'

loop_
_atom_site_label
_atom_site_type_symbol
_atom_site_fract_x
_atom_site_fract_y
_atom_site_fract_z
_atom_site_U_iso_or_equiv
_atom_site_adp_type
_atom_site_occupancy
_atom_site_symmetry_multiplicity
_atom_site_calc_flag
_atom_site_refinement_flags
_atom_site_disorder_assembly
_atom_site_disorder_group
Ir1 Ir 0.647487(12) 0.701831(8) 0.265345(7) 0.01817(4) Uani 1 1 d . . .
Ir2 Ir 0.713623(12) 0.730872(8) 0.393043(7) 0.01746(4) Uani 1 1 d . . .
P1 P 0.81024(9) 0.73116(6) 0.24189(5) 0.0210(2) Uani 1 1 d . . .
P2 P 0.88329(8) 0.70910(5) 0.37626(5) 0.0191(2) Uani 1 1 d . . .
P3 P 0.48398(9) 0.67554(6) 0.29257(5) 0.0251(2) Uani 1 1 d . . .
P4 P 0.54296(9) 0.74931(6) 0.41116(5) 0.0203(2) Uani 1 1 d . . .
Cl1 Cl 0.58147(8) 0.81599(5) 0.24797(5) 0.0245(2) Uani 1 1 d . . .
Cl2 Cl 0.58590(8) 0.67852(6) 0.15062(5) 0.0250(2) Uani 1 1 d . . .
Cl3 Cl 0.69184(8) 0.61364(5) 0.42193(5) 0.02318(19) Uani 1 1 d . . .
Cl4 Cl 0.77597(8) 0.75947(5) 0.50714(5) 0.02351(19) Uani 1 1 d . . .
N1 N 0.9095(3) 0.7198(2) 0.30164(18) 0.0256(8) Uani 1 1 d . . .
N2 N 0.4478(3) 0.7224(2) 0.35349(18) 0.0265(8) Uani 1 1 d . . .
N3 N 0.7120(3) 0.55084(18) 0.27475(17) 0.0245(7) Uani 1 1 d . . .
N4 N 0.7374(3) 0.88474(18) 0.37302(17) 0.0238(7) Uani 1 1 d . . .
O1 O 0.8307(3) 0.80924(16) 0.22438(15) 0.0259(6) Uani 1 1 d . . .
O2 O 0.8550(3) 0.69711(17) 0.18215(16) 0.0296(7) Uani 1 1 d . . .
O3 O 0.9304(2) 0.63476(16) 0.39201(15) 0.0259(6) Uani 1 1 d . . .
O4 O 0.9767(2) 0.75061(16) 0.41868(15) 0.0253(6) Uani 1 1 d . . .
O5 O 0.4694(3) 0.59662(17) 0.31000(16) 0.0342(8) Uani 1 1 d . . .
O6 O 0.3821(3) 0.68019(19) 0.23948(16) 0.0337(7) Uani 1 1 d . . .
O7 O 0.5023(3) 0.71722(18) 0.47328(15) 0.0299(7) Uani 1 1 d . . .
O8 O 0.5068(2) 0.82688(16) 0.41641(15) 0.0258(6) Uani 1 1 d . . .
C1 C 1.0212(4) 0.7213(3) 0.2883(3) 0.0396(12) Uani 1 1 d . . .
H1A H 1.0591 0.7586 0.3125 0.059 Uiso 1 1 calc R . .
H1B H 1.0223 0.7283 0.2423 0.059 Uiso 1 1 calc R . .
H1C H 1.0556 0.6778 0.3015 0.059 Uiso 1 1 calc R . .
C2 C 0.3354(4) 0.7338(3) 0.3622(3) 0.0356(11) Uani 1 1 d . . .
H2A H 0.3247 0.7197 0.4055 0.053 Uiso 1 1 calc R . .
H2B H 0.2893 0.7069 0.3304 0.053 Uiso 1 1 calc R . .
H2C H 0.3182 0.7823 0.3563 0.053 Uiso 1 1 calc R . .
C11 C 0.7899(4) 0.8357(2) 0.1627(2) 0.0282(9) Uani 1 1 d . . .
H11A H 0.7286 0.8659 0.1660 0.034 Uiso 1 1 calc R . .
H11B H 0.7663 0.7980 0.1328 0.034 Uiso 1 1 calc R . .
C12 C 0.8765(5) 0.8750(3) 0.1387(2) 0.0359(11) Uani 1 1 d . . .
C21 C 0.8254(4) 0.6351(2) 0.1486(2) 0.0286(9) Uani 1 1 d . . .
H21A H 0.7871 0.6453 0.1054 0.034 Uiso 1 1 calc R . .
H21B H 0.7782 0.6080 0.1725 0.034 Uiso 1 1 calc R . .
C22 C 0.9231(5) 0.5959(3) 0.1427(3) 0.0480(15) Uani 1 1 d . . .
C31 C 0.9555(4) 0.6125(2) 0.4575(2) 0.0291(9) Uani 1 1 d . . .
H31A H 0.9082 0.5746 0.4662 0.035 Uiso 1 1 calc R . .
H31B H 0.9460 0.6506 0.4871 0.035 Uiso 1 1 calc R . .
C32 C 1.0682(5) 0.5892(3) 0.4670(3) 0.0443(13) Uani 1 1 d . . .
C41 C 0.9738(4) 0.8228(3) 0.4271(3) 0.0363(11) Uani 1 1 d . . .
H41A H 0.9284 0.8344 0.4601 0.044 Uiso 1 1 calc R . .
H41B H 0.9442 0.8451 0.3862 0.044 Uiso 1 1 calc R . .
C42 C 1.0835(5) 0.8466(3) 0.4476(3) 0.0425(13) Uani 1 1 d . . .
C51 C 0.4402(4) 0.5706(3) 0.3678(2) 0.0356(11) Uani 1 1 d . . .
H51A H 0.4358 0.6084 0.3986 0.043 Uiso 1 1 calc R . .
H51B H 0.4947 0.5380 0.3874 0.043 Uiso 1 1 calc R . .
C52 C 0.3353(4) 0.5352(3) 0.3549(3) 0.0383(12) Uani 1 1 d . . .
C61 C 0.3581(4) 0.7341(3) 0.1944(3) 0.0454(14) Uani 1 1 d DU A .
H61A H 0.4061 0.7320 0.1613 0.054 Uiso 0.644(12) 1 calc PR A 1
H61B H 0.3682 0.7787 0.2165 0.054 Uiso 0.644(12) 1 calc PR A 1
H61C H 0.4061 0.7320 0.1613 0.054 Uiso 0.356(12) 1 calc PR A 2
H61D H 0.3682 0.7787 0.2165 0.054 Uiso 0.356(12) 1 calc PR A 2
C62 C 0.2486(5) 0.7270(3) 0.1644(3) 0.0525(15) Uani 1 1 d DU . .
C71 C 0.5576(4) 0.6855(2) 0.5295(2) 0.0261(9) Uani 1 1 d . . .
H71A H 0.5815 0.7202 0.5626 0.031 Uiso 1 1 calc R . .
H71B H 0.6203 0.6604 0.5189 0.031 Uiso 1 1 calc R . .
C72 C 0.4802(4) 0.6374(3) 0.5531(2) 0.0347(11) Uani 1 1 d . . .
C81 C 0.5323(4) 0.8656(2) 0.4742(2) 0.0305(10) Uani 1 1 d . . .
H81A H 0.5841 0.9018 0.4679 0.037 Uiso 1 1 calc R . .
H81B H 0.5637 0.8356 0.5097 0.037 Uiso 1 1 calc R . .
C82 C 0.4320(5) 0.8969(4) 0.4901(3) 0.0515(16) Uani 1 1 d . . .
C100 C 0.6900(3) 0.6082(2) 0.27533(19) 0.0215(8) Uani 1 1 d . . .
C101 C 0.7332(4) 0.4774(2) 0.2820(2) 0.0311(10) Uani 1 1 d U . .
C102 C 0.8436(7) 0.4711(4) 0.3158(5) 0.094(3) Uani 1 1 d U . .
H10A H 0.8925 0.4940 0.2907 0.141 Uiso 1 1 calc R . .
H10B H 0.8626 0.4227 0.3207 0.141 Uiso 1 1 calc R . .
H10C H 0.8484 0.4923 0.3583 0.141 Uiso 1 1 calc R . .
C103 C 0.7212(9) 0.4460(4) 0.2171(4) 0.091(3) Uani 1 1 d U . .
H10D H 0.6475 0.4504 0.1968 0.137 Uiso 1 1 calc R . .
H10E H 0.7403 0.3976 0.2209 0.137 Uiso 1 1 calc R . .
H10F H 0.7678 0.4693 0.1907 0.137 Uiso 1 1 calc R . .
C104 C 0.6548(7) 0.4491(3) 0.3226(4) 0.072(2) Uani 1 1 d U . .
H10G H 0.6569 0.4763 0.3619 0.108 Uiso 1 1 calc R . .
H10H H 0.6731 0.4016 0.3339 0.108 Uiso 1 1 calc R . .
H10I H 0.5835 0.4509 0.2983 0.108 Uiso 1 1 calc R . .
C200 C 0.7268(3) 0.8261(2) 0.37575(19) 0.0211(8) Uani 1 1 d . . .
C201 C 0.7438(4) 0.9589(2) 0.3636(2) 0.0258(9) Uani 1 1 d . . .
C202 C 0.8217(4) 0.9714(3) 0.3164(3) 0.0386(12) Uani 1 1 d . . .
H20A H 0.8924 0.9562 0.3353 0.058 Uiso 1 1 calc R . .
H20B H 0.8237 1.0203 0.3066 0.058 Uiso 1 1 calc R . .
H20C H 0.7993 0.9459 0.2767 0.058 Uiso 1 1 calc R . .
C203 C 0.6329(4) 0.9836(2) 0.3378(2) 0.0306(10) Uani 1 1 d . . .
H20D H 0.6075 0.9597 0.2976 0.046 Uiso 1 1 calc R . .
H20E H 0.6346 1.0329 0.3297 0.046 Uiso 1 1 calc R . .
H20F H 0.5851 0.9743 0.3694 0.046 Uiso 1 1 calc R . .
C204 C 0.7840(5) 0.9907(3) 0.4293(3) 0.0428(13) Uani 1 1 d . . .
H20G H 0.7356 0.9790 0.4599 0.064 Uiso 1 1 calc R . .
H20H H 0.7873 1.0404 0.4249 0.064 Uiso 1 1 calc R . .
H20I H 0.8548 0.9730 0.4448 0.064 Uiso 1 1 calc R . .
F11 F 0.9107(3) 0.92724(17) 0.17779(16) 0.0512(9) Uani 1 1 d . . .
F12 F 0.9616(3) 0.83679(18) 0.13265(17) 0.0485(8) Uani 1 1 d . . .
F13 F 0.8420(3) 0.90160(16) 0.08076(15) 0.0496(9) Uani 1 1 d . . .
F21 F 0.9743(4) 0.5782(2) 0.2012(3) 0.0873(16) Uani 1 1 d . . .
F22 F 0.8995(3) 0.5383(2) 0.1118(2) 0.0791(14) Uani 1 1 d . . .
F23 F 0.9928(3) 0.6297(2) 0.1141(2) 0.0744(13) Uani 1 1 d . . .
F31 F 1.0936(3) 0.5655(2) 0.5269(2) 0.0694(12) Uani 1 1 d . . .
F32 F 1.0839(3) 0.53810(19) 0.4274(2) 0.0640(11) Uani 1 1 d . . .
F33 F 1.1364(3) 0.63822(19) 0.4574(2) 0.0577(10) Uani 1 1 d . . .
F41 F 1.1255(3) 0.8155(2) 0.5026(2) 0.0724(12) Uani 1 1 d . . .
F42 F 1.1491(3) 0.8337(2) 0.4067(2) 0.0691(12) Uani 1 1 d . . .
F43 F 1.0847(3) 0.91298(18) 0.4602(2) 0.0581(10) Uani 1 1 d . . .
F51 F 0.2581(3) 0.5748(2) 0.3282(2) 0.0605(10) Uani 1 1 d . . .
F52 F 0.3103(3) 0.50887(19) 0.40917(17) 0.0546(9) Uani 1 1 d . . .
F53 F 0.3404(3) 0.48270(18) 0.31396(16) 0.0499(8) Uani 1 1 d . . .
F61 F 0.1791(5) 0.7102(6) 0.1992(4) 0.077(3) Uani 0.644(12) 1 d PDU A 1
F62 F 0.2516(6) 0.6667(3) 0.1260(3) 0.063(2) Uani 0.644(12) 1 d PDU A 1
F61A F 0.2073(12) 0.7692(8) 0.2144(7) 0.092(5) Uani 0.356(12) 1 d PDU A 2
F62A F 0.1895(13) 0.6768(8) 0.1683(9) 0.098(7) Uani 0.356(12) 1 d PDU A 2
F63 F 0.2188(3) 0.7740(2) 0.1217(2) 0.0635(11) Uani 1 1 d DU A .
F71 F 0.3936(3) 0.6694(2) 0.56735(18) 0.0560(10) Uani 1 1 d . . .
F72 F 0.4470(3) 0.58783(19) 0.51247(16) 0.0574(10) Uani 1 1 d . . .
F73 F 0.5270(3) 0.60750(18) 0.60736(15) 0.0483(8) Uani 1 1 d . . .
F81 F 0.3830(4) 0.9338(3) 0.4414(2) 0.0912(18) Uani 1 1 d . . .
F82 F 0.3657(3) 0.8509(3) 0.5058(2) 0.0843(15) Uani 1 1 d . . .
F83 F 0.4551(4) 0.9397(2) 0.53996(17) 0.0720(13) Uani 1 1 d . . .

loop_
_atom_site_aniso_label
_atom_site_aniso_U_11
_atom_site_aniso_U_22
_atom_site_aniso_U_33
_atom_site_aniso_U_23
_atom_site_aniso_U_13
_atom_site_aniso_U_12
Ir1 0.01996(8) 0.01713(7) 0.01764(7) 0.00006(5) 0.00340(5) 0.00027(5)
Ir2 0.01799(7) 0.01695(7) 0.01792(7) -0.00091(5) 0.00412(5) -0.00058(5)
P1 0.0205(5) 0.0233(5) 0.0202(5) -0.0002(4) 0.0061(4) -0.0006(4)
P2 0.0186(5) 0.0185(5) 0.0207(5) 0.0000(4) 0.0043(4) 0.0006(4)
P3 0.0251(6) 0.0272(5) 0.0233(5) -0.0019(4) 0.0044(4) -0.0035(4)
P4 0.0195(5) 0.0217(5) 0.0205(5) -0.0010(4) 0.0056(4) -0.0003(4)
Cl1 0.0254(5) 0.0200(4) 0.0274(5) 0.0011(4) 0.0013(4) 0.0018(4)
Cl2 0.0267(5) 0.0293(5) 0.0190(4) 0.0004(4) 0.0030(4) 0.0038(4)
Cl3 0.0284(5) 0.0191(4) 0.0229(4) 0.0007(4) 0.0064(4) -0.0019(4)
Cl4 0.0250(5) 0.0259(5) 0.0198(4) -0.0026(4) 0.0036(4) -0.0030(4)
N1 0.0171(17) 0.036(2) 0.0242(17) 0.0015(15) 0.0049(14) 0.0007(15)
N2 0.0198(18) 0.034(2) 0.0268(18) -0.0013(16) 0.0053(14) -0.0011(15)
N3 0.030(2) 0.0202(17) 0.0237(17) -0.0004(14) 0.0047(15) 0.0006(14)
N4 0.0237(18) 0.0214(17) 0.0254(17) -0.0032(14) 0.0001(14) 0.0003(14)
O1 0.0291(17) 0.0239(15) 0.0247(15) 0.0016(12) 0.0036(12) -0.0063(12)
O2 0.0311(17) 0.0309(17) 0.0286(16) -0.0041(13) 0.0106(13) -0.0012(13)
O3 0.0277(16) 0.0233(15) 0.0268(15) 0.0013(12) 0.0045(12) 0.0047(12)
O4 0.0192(15) 0.0237(15) 0.0328(16) -0.0035(13) 0.0030(12) -0.0005(12)
O5 0.045(2) 0.0275(17) 0.0328(18) -0.0026(14) 0.0146(15) -0.0072(15)
O6 0.0292(18) 0.0382(19) 0.0330(18) -0.0019(15) 0.0019(14) -0.0041(15)
O7 0.0263(17) 0.0387(18) 0.0267(16) 0.0083(14) 0.0103(13) 0.0011(14)
O8 0.0272(16) 0.0240(15) 0.0271(15) -0.0030(12) 0.0073(12) 0.0062(12)
C1 0.021(2) 0.066(4) 0.033(3) 0.000(2) 0.0093(19) 0.000(2)
C2 0.022(2) 0.047(3) 0.038(3) -0.008(2) 0.0068(19) 0.003(2)
C11 0.032(2) 0.026(2) 0.026(2) 0.0051(18) 0.0043(18) 0.0012(18)
C12 0.048(3) 0.030(2) 0.034(3) 0.001(2) 0.018(2) -0.001(2)
C21 0.031(2) 0.028(2) 0.028(2) -0.0009(18) 0.0077(18) 0.0021(18)
C22 0.037(3) 0.040(3) 0.068(4) -0.015(3) 0.012(3) 0.008(2)
C31 0.027(2) 0.029(2) 0.031(2) 0.0068(19) 0.0008(18) 0.0046(18)
C32 0.037(3) 0.039(3) 0.055(3) 0.016(3) 0.001(3) 0.009(2)
C41 0.027(2) 0.031(2) 0.050(3) -0.008(2) 0.004(2) -0.007(2)
C42 0.036(3) 0.035(3) 0.055(3) -0.005(3) 0.001(3) -0.010(2)
C51 0.038(3) 0.034(3) 0.037(3) 0.001(2) 0.011(2) -0.010(2)
C52 0.038(3) 0.038(3) 0.040(3) -0.002(2) 0.011(2) -0.010(2)
C61 0.027(2) 0.044(3) 0.063(4) 0.016(3) 0.000(2) 0.000(2)
C62 0.037(3) 0.070(4) 0.048(3) 0.021(3) 0.000(2) -0.010(3)
C71 0.031(2) 0.028(2) 0.0192(19) 0.0001(17) 0.0041(17) -0.0022(18)
C72 0.041(3) 0.038(3) 0.025(2) 0.001(2) 0.007(2) -0.009(2)
C81 0.035(3) 0.028(2) 0.030(2) -0.0045(19) 0.0089(19) 0.0008(19)
C82 0.050(4) 0.067(4) 0.038(3) -0.015(3) 0.006(3) 0.028(3)
C100 0.022(2) 0.026(2) 0.0165(17) -0.0003(15) 0.0015(15) -0.0026(16)
C101 0.044(3) 0.0158(19) 0.034(2) 0.0013(17) 0.010(2) 0.0024(18)
C102 0.074(5) 0.045(4) 0.149(9) 0.016(5) -0.034(5) 0.018(4)
C103 0.186(10) 0.036(3) 0.055(4) -0.015(3) 0.028(5) 0.005(5)
C104 0.099(6) 0.030(3) 0.096(6) 0.005(3) 0.050(5) -0.005(3)
C200 0.0153(18) 0.027(2) 0.0211(18) -0.0059(16) 0.0024(14) 0.0017(15)
C201 0.030(2) 0.0152(18) 0.031(2) -0.0025(17) 0.0025(18) -0.0021(16)
C202 0.036(3) 0.031(3) 0.050(3) 0.009(2) 0.011(2) -0.004(2)
C203 0.036(3) 0.024(2) 0.031(2) -0.0007(18) 0.0026(19) 0.0029(19)
C204 0.055(4) 0.026(2) 0.044(3) -0.010(2) -0.009(3) 0.001(2)
F11 0.069(2) 0.0398(18) 0.0493(19) -0.0080(15) 0.0234(17) -0.0270(17)
F12 0.0450(19) 0.049(2) 0.057(2) 0.0071(16) 0.0272(16) 0.0008(15)
F13 0.081(3) 0.0346(17) 0.0374(17) 0.0099(14) 0.0230(17) 0.0031(16)
F21 0.079(3) 0.063(3) 0.109(4) -0.002(3) -0.025(3) 0.039(2)
F22 0.069(3) 0.053(2) 0.121(4) -0.048(3) 0.035(3) 0.003(2)
F23 0.046(2) 0.084(3) 0.103(3) -0.038(3) 0.042(2) -0.010(2)
F31 0.060(3) 0.072(3) 0.070(3) 0.033(2) -0.014(2) 0.012(2)
F32 0.047(2) 0.047(2) 0.100(3) 0.001(2) 0.018(2) 0.0241(17)
F33 0.0322(18) 0.052(2) 0.085(3) 0.019(2) -0.0039(17) -0.0030(15)
F41 0.058(3) 0.074(3) 0.074(3) 0.001(2) -0.029(2) -0.008(2)
F42 0.036(2) 0.075(3) 0.103(3) -0.027(2) 0.028(2) -0.0204(19)
F43 0.050(2) 0.0386(18) 0.083(3) -0.0149(18) -0.0012(19) -0.0183(16)
F51 0.0364(19) 0.060(2) 0.085(3) 0.003(2) 0.0088(19) -0.0026(17)
F52 0.061(2) 0.060(2) 0.0470(19) 0.0000(17) 0.0222(17) -0.0269(18)
F53 0.058(2) 0.0462(19) 0.0447(19) -0.0070(15) 0.0046(16) -0.0183(16)
F61 0.022(3) 0.132(10) 0.077(5) 0.018(5) 0.006(3) -0.012(4)
F62 0.080(5) 0.054(3) 0.047(4) -0.006(3) -0.022(3) -0.014(3)
F61A 0.066(9) 0.104(12) 0.117(9) 0.026(8) 0.050(8) 0.038(8)
F62A 0.075(11) 0.113(11) 0.095(15) 0.016(9) -0.025(11) -0.054(10)
F63 0.040(2) 0.072(3) 0.073(3) 0.018(2) -0.0150(18) 0.0053(18)
F71 0.0387(19) 0.073(3) 0.062(2) 0.0176(19) 0.0257(17) -0.0005(17)
F72 0.078(3) 0.052(2) 0.0404(18) -0.0044(16) 0.0035(18) -0.0340(19)
F73 0.061(2) 0.051(2) 0.0331(16) 0.0113(15) 0.0065(15) -0.0093(17)
F81 0.111(4) 0.101(4) 0.053(2) -0.022(2) -0.016(2) 0.080(3)
F82 0.045(2) 0.141(5) 0.074(3) -0.028(3) 0.034(2) -0.001(3)
F83 0.097(3) 0.077(3) 0.0405(19) -0.0248(19) 0.003(2) 0.046(2)

loop_
_atom_type_symbol
_atom_type_description
_atom_type_scat_dispersion_real
_atom_type_scat_dispersion_imag
_atom_type_scat_source
C C 0.0033 0.0016 'International Tables Vol C Tables 4.2.6.8 and 6.1.1.4'
H H 0.0000 0.0000 'International Tables Vol C Tables 4.2.6.8 and 6.1.1.4'
N N 0.0061 0.0033 'International Tables Vol C Tables 4.2.6.8 and 6.1.1.4'
O O 0.0106 0.0060 'International Tables Vol C Tables 4.2.6.8 and 6.1.1.4'
F F 0.0171 0.0103 'International Tables Vol C Tables 4.2.6.8 and 6.1.1.4'
P P 0.1023 0.0942 'International Tables Vol C Tables 4.2.6.8 and 6.1.1.4'
Cl Cl 0.1484 0.1585 'International Tables Vol C Tables 4.2.6.8 and 6.1.1.4'
Ir Ir -1.4442 7.9887 'International Tables Vol C Tables 4.2.6.8 and 6.1.1.4'

loop_
_geom_angle_atom_site_label_1
_geom_angle_atom_site_label_2
_geom_angle_atom_site_label_3
_geom_angle
C100 Ir1 P1 90.72(13)
C100 Ir1 P3 90.64(13)
P1 Ir1 P3 177.54(4)
C100 Ir1 Cl1 175.47(13)
P1 Ir1 Cl1 92.47(4)
P3 Ir1 Cl1 86.29(4)
C100 Ir1 Cl2 88.67(12)
P1 Ir1 Cl2 90.64(4)
P3 Ir1 Cl2 91.44(4)
Cl1 Ir1 Cl2 88.09(4)
C100 Ir1 Ir2 92.71(12)
P1 Ir1 Ir2 89.65(3)
P3 Ir1 Ir2 88.25(3)
Cl1 Ir1 Ir2 90.53(3)
Cl2 Ir1 Ir2 178.59(3)
C200 Ir2 P2 92.44(12)
C200 Ir2 P4 89.34(12)
P2 Ir2 P4 178.19(4)
C200 Ir2 Cl3 175.73(12)
P2 Ir2 Cl3 90.33(4)
P4 Ir2 Cl3 87.87(4)
C200 Ir2 Cl4 86.48(12)
P2 Ir2 Cl4 90.47(4)
P4 Ir2 Cl4 89.32(4)
Cl3 Ir2 Cl4 90.26(3)
C200 Ir2 Ir1 92.25(12)
P2 Ir2 Ir1 88.82(3)
P4 Ir2 Ir1 91.44(3)
Cl3 Ir2 Ir1 91.04(2)
Cl4 Ir2 Ir1 178.52(3)
O2 P1 O1 97.51(17)
O2 P1 N1 102.67(19)
O1 P1 N1 99.72(19)
O2 P1 Ir1 120.14(14)
O1 P1 Ir1 118.29(13)
N1 P1 Ir1 115.04(14)
O3 P2 O4 96.81(17)
O3 P2 N1 101.07(18)
O4 P2 N1 103.23(19)
O3 P2 Ir2 118.51(13)
O4 P2 Ir2 117.76(12)
N1 P2 Ir2 116.24(14)
O6 P3 O5 96.1(2)
O6 P3 N2 102.57(19)
O5 P3 N2 107.31(19)
O6 P3 Ir1 119.56(14)
O5 P3 Ir1 114.25(14)
N2 P3 Ir1 114.81(14)
O8 P4 O7 100.85(18)
O8 P4 N2 99.36(19)
O7 P4 N2 100.50(19)
O8 P4 Ir2 116.87(13)
O7 P4 Ir2 119.83(13)
N2 P4 Ir2 116.06(14)
C1 N1 P2 120.2(3)
C1 N1 P1 120.1(3)
P2 N1 P1 119.7(2)
C2 N2 P4 118.5(3)
C2 N2 P3 122.9(3)
P4 N2 P3 118.2(2)
C100 N3 C101 172.2(4)
C200 N4 C201 174.4(4)
C11 O1 P1 120.3(3)
C21 O2 P1 130.2(3)
C31 O3 P2 120.3(3)
C41 O4 P2 122.7(3)
C51 O5 P3 126.6(3)
C61 O6 P3 126.0(3)
C71 O7 P4 131.7(3)
C81 O8 P4 122.0(3)
O1 C11 C12 107.5(4)
F12 C12 F13 107.4(4)
F12 C12 F11 106.5(5)
F13 C12 F11 107.2(4)
F12 C12 C11 113.1(4)
F13 C12 C11 110.1(5)
F11 C12 C11 112.3(4)
O2 C21 C22 108.3(4)
F22 C22 F23 109.1(5)
F22 C22 F21 106.1(5)
F23 C22 F21 105.8(5)
F22 C22 C21 110.4(5)
F23 C22 C21 113.9(5)
F21 C22 C21 111.2(5)
O3 C31 C32 107.7(4)
F33 C32 F32 106.8(5)
F33 C32 F31 108.4(5)
F32 C32 F31 106.7(5)
F33 C32 C31 113.3(4)
F32 C32 C31 111.7(5)
F31 C32 C31 109.6(5)
O4 C41 C42 108.0(4)
F42 C42 F43 109.3(5)
F42 C42 F41 105.2(5)
F43 C42 F41 106.1(5)
F42 C42 C41 114.5(5)
F43 C42 C41 110.6(5)
F41 C42 C41 110.7(5)
O5 C51 C52 110.2(4)
F51 C52 F52 109.9(5)
F51 C52 F53 106.2(5)
F52 C52 F53 106.9(4)
F51 C52 C51 113.6(5)
F52 C52 C51 109.7(5)
F53 C52 C51 110.4(5)
O6 C61 C62 108.8(4)
F62A C62 F61 44.0(9)
F62A C62 F63 118.7(9)
F61 C62 F63 114.8(7)
F62A C62 F62 56.7(10)
F61 C62 F62 100.7(7)
F63 C62 F62 102.8(5)
F62A C62 C61 126.7(10)
F61 C62 C61 118.7(6)
F63 C62 C61 113.6(5)
F62 C62 C61 102.9(5)
F62A C62 F61A 96.6(11)
F61 C62 F61A 52.7(7)
F63 C62 F61A 89.7(7)
F62 C62 F61A 153.3(8)
C61 C62 F61A 93.1(7)
O7 C71 C72 105.9(4)
F72 C72 F71 106.7(5)
F72 C72 F73 106.9(4)
F71 C72 F73 107.2(4)
F72 C72 C71 114.5(4)
F71 C72 C71 112.5(4)
F73 C72 C71 108.6(4)
O8 C81 C82 107.8(4)
F82 C82 F81 108.4(6)
F82 C82 F83 108.3(5)
F81 C82 F83 106.8(5)
F82 C82 C81 112.1(5)
F81 C82 C81 111.9(5)
F83 C82 C81 109.1(5)
N3 C100 Ir1 173.0(4)
N3 C101 C103 108.5(5)
N3 C101 C102 106.2(5)
C103 C101 C102 111.9(7)
N3 C101 C104 107.0(4)
C103 C101 C104 112.0(6)
C102 C101 C104 110.9(6)
N4 C200 Ir2 171.9(4)
N4 C201 C202 107.6(4)
N4 C201 C203 107.3(4)
C202 C201 C203 112.0(4)
N4 C201 C204 107.3(4)
C202 C201 C204 110.7(4)
C203 C201 C204 111.6(4)

loop_
_geom_bond_atom_site_label_1
_geom_bond_atom_site_label_2
_geom_bond_distance
Ir1 C100 1.915(4)
Ir1 P1 2.2733(11)
Ir1 P3 2.2967(12)
Ir1 Cl1 2.4001(10)
Ir1 Cl2 2.4725(10)
Ir1 Ir2 2.7586(3)
Ir2 C200 1.912(4)
Ir2 P2 2.2809(11)
Ir2 P4 2.2902(11)
Ir2 Cl3 2.4019(10)
Ir2 Cl4 2.4833(10)
P1 O2 1.596(3)
P1 O1 1.603(3)
P1 N1 1.670(4)
P2 O3 1.593(3)
P2 O4 1.606(3)
P2 N1 1.662(4)
P3 O6 1.594(4)
P3 O5 1.606(4)
P3 N2 1.691(4)
P4 O8 1.597(3)
P4 O7 1.599(3)
P4 N2 1.677(4)
N1 C1 1.489(6)
N2 C2 1.488(6)
N3 C100 1.160(5)
N3 C101 1.468(6)
N4 C200 1.160(5)
N4 C201 1.469(5)
O1 C11 1.426(5)
O2 C21 1.429(6)
O3 C31 1.436(5)
O4 C41 1.426(6)
O5 C51 1.415(6)
O6 C61 1.423(6)
O7 C71 1.431(5)
O8 C81 1.431(5)
C11 C12 1.491(7)
C12 F12 1.339(6)
C12 F13 1.341(6)
C12 F11 1.347(6)
C21 C22 1.484(7)
C22 F22 1.317(7)
C22 F23 1.319(7)
C22 F21 1.354(8)
C31 C32 1.496(7)
C32 F33 1.330(7)
C32 F32 1.334(7)
C32 F31 1.338(7)
C41 C42 1.481(7)
C42 F42 1.305(7)
C42 F43 1.327(6)
C42 F41 1.351(7)
C51 C52 1.498(7)
C52 F51 1.317(7)
C52 F52 1.331(6)
C52 F53 1.348(6)
C61 C62 1.457(8)
C62 F62A 1.249(11)
C62 F61 1.269(8)
C62 F63 1.306(6)
C62 F62 1.434(8)
C62 F61A 1.489(11)
C71 C72 1.498(7)
C72 F72 1.324(6)
C72 F71 1.340(6)
C72 F73 1.347(6)
C81 C82 1.498(7)
C82 F82 1.309(9)
C82 F81 1.335(7)
C82 F83 1.343(7)
C101 C103 1.486(8)
C101 C102 1.493(9)
C101 C104 1.507(8)
C201 C202 1.519(7)
C201 C203 1.523(7)
C201 C204 1.537(7)
